data_2103950
loop_
_publ_author_name
'Porob, Digamber G.'
'Guru Row, T. N.'

_publ_section_title
;
 Synthesis and structure of <i>M</i>~0.5~Bi~3~P~2~O~10~ (<i>M</i> = Ca,
 Sr, Ba, Pb) series
;
_journal_issue 5
_journal_name_full 'Acta Crystallographica Section B'
_journal_page_first 606
_journal_page_last 610
_journal_paper_doi 10.1107/S0108768103012266
_journal_volume 59
_journal_year 2003
_chemical_formula_moiety 'Ba0.5 Bi3  O10 P2'
_chemical_formula_structural 'Ba0.5 Bi3  O10 P2'
_chemical_formula_sum 'Ba0.5 Bi3 O10 P2'
_chemical_formula_weight 917.55
_chemical_name_common 'Barium bismuth phosphate'
_chemical_name_systematic 'Barium bismuth phosphate'
_space_group_IT_number 2
_symmetry_cell_setting triclinic
_symmetry_space_group_name_Hall '-P 1'
_symmetry_space_group_name_H-M 'P -1'
_atom_sites_solution_hydrogens none
_atom_sites_solution_primary direct
_atom_sites_solution_secondary difmap
_cell_angle_alpha 107.339(2)
_cell_angle_beta 93.086(2)
_cell_angle_gamma 112.294(2)
_cell_formula_units_Z 2
_cell_length_a 7.0141(9)
_cell_length_b 7.6084(10)
_cell_length_c 9.2525(12)
_cell_measurement_reflns_used 4758
_cell_measurement_temperature 293(2)
_cell_measurement_theta_max 28.03
_cell_measurement_theta_min 3.08
_cell_volume 428.24(10)
_computing_cell_refinement 'Bruker SMART'
_computing_data_collection 'Bruker SMART'
_computing_data_reduction 'Bruker SAINT'
_computing_molecular_graphics 'Ortep-3 for Windows (Farrugia, 1997)'
_computing_publication_material 'PLATON (Spek, 1990)'
_computing_structure_refinement 'SHELXL-97 (Sheldrick, 1997)'
_computing_structure_solution 'SHELXS-97 (Sheldrick, 1990)'
_diffrn_ambient_temperature 293(2)
_diffrn_measured_fraction_theta_full 0.95
_diffrn_measured_fraction_theta_max 0.95
_diffrn_measurement_device_type 'Bruker APEX SMART CCD area detector'
_diffrn_measurement_method ' w scans'
_diffrn_radiation_monochromator graphite
_diffrn_radiation_source 'fine-focus sealed tube'
_diffrn_radiation_type MoKa
_diffrn_radiation_wavelength 0.71073
_diffrn_reflns_av_R_equivalents 0.0491
_diffrn_reflns_av_sigmaI/netI 0.0588
_diffrn_reflns_limit_h_max 9
_diffrn_reflns_limit_h_min -9
_diffrn_reflns_limit_k_max 9
_diffrn_reflns_limit_k_min -9
_diffrn_reflns_limit_l_max 11
_diffrn_reflns_limit_l_min -12
_diffrn_reflns_number 4394
_diffrn_reflns_reduction_process
;
 ?
;
_diffrn_reflns_theta_full 28.03
_diffrn_reflns_theta_max 28.03
_diffrn_reflns_theta_min 3.08
_diffrn_standards_number 0
_exptl_absorpt_coefficient_mu 64.156
_exptl_absorpt_correction_T_max 0.0179
_exptl_absorpt_correction_T_min 0.0046
_exptl_absorpt_correction_type numerical
_exptl_absorpt_process_details 'Interpolation using  Int.Tab. Vol. C (1992) p. 523,Tab. 6.3.3.3'
_exptl_crystal_colour ' colorless '
_exptl_crystal_density_diffrn 7.116
_exptl_crystal_density_method 'Not Measured'
_exptl_crystal_description ' block  '
_exptl_crystal_F_000 774
_exptl_crystal_size_max 0.09
_exptl_crystal_size_mid 0.08
_exptl_crystal_size_min 0.07
_refine_diff_density_max 8.859
_refine_diff_density_min -9.427
_refine_ls_extinction_method none
_refine_ls_goodness_of_fit_ref 1.065
_refine_ls_hydrogen_treatment 'none '
_refine_ls_matrix_type full
_refine_ls_number_parameters 142
_refine_ls_number_reflns 1968
_refine_ls_number_restraints 0
_refine_ls_restrained_S_all 1.065
_refine_ls_R_factor_all 0.0740
_refine_ls_R_factor_gt 0.0686
_refine_ls_shift/su_max 0.001
_refine_ls_shift/su_mean 0.000
_refine_ls_structure_factor_coef Fsqd
_refine_ls_weighting_details 'calc w=1/[\s^2^(Fo^2^)+(0.0871P)^2^+67.3458P] where P=(Fo^2^+2Fc^2^)/3'
_refine_ls_weighting_scheme calc
_refine_ls_wR_factor_gt 0.1770
_refine_ls_wR_factor_ref 0.1817
_reflns_number_gt 1740
_reflns_number_total 1968
_reflns_threshold_expression >2sigma(I)
_cod_data_source_file bk5000.cif
_cod_data_source_block bbpo
_cod_depositor_comments
;
The following automatic conversions were performed:
'_symmetry_cell_setting' value 'Triclinic' changed to 'triclinic'
according to '/home/saulius/struct/CIF-dictionaries/cif_core.dic'
dictionary named 'cif_core.dic' version 2.4.1 from
2010-06-29.

'_exptl_absorpt_correction_type' value 'numerical ' changed
to 'numerical' according to
'/home/saulius/struct/CIF-dictionaries/cif_core.dic' dictionary named
'cif_core.dic' version 2.4.1 from 2010-06-29.

Automatic conversion script
Id: cif_fix_enum 1527 2010-12-29 10:47:43Z saulius 

The following automatic conversions were performed:

'_symmetry_cell_setting' value 'Triclinic' changed to 'triclinic'
according to /home/saulius/struct/CIF-dictionaries/cif_core.dic
dictionary named 'cif_core.dic' version 2.4.1 from
2010-06-29.

'_exptl_absorpt_correction_type' value 'numerical '
changed to 'numerical' according to
/home/saulius/struct/CIF-dictionaries/cif_core.dic dictionary named
'cif_core.dic' version 2.4.1 from 2010-06-29.

Automatic conversion script
Id: cif_fix_values 1715 2011-07-08 13:25:40Z adriana 
;
_cod_original_formula_sum 'Ba0.5 Bi3  O10 P2'
_cod_database_code 2103950

loop_
_symmetry_equiv_pos_as_xyz
x,y,z
-x,-y,-z

loop_
_atom_site_label
_atom_site_fract_x
_atom_site_fract_y
_atom_site_fract_z
_atom_site_U_iso_or_equiv
_atom_site_adp_type
_atom_site_calc_flag
_atom_site_refinement_flags
_atom_site_occupancy
_atom_site_type_symbol
Bi1 0.66531(13) 0.37512(13) 0.49246(10) 0.0154(3) Uani d . 1 Bi
Bi2 0.43116(19) 0.28115(19) 0.08402(14) 0.0354(4) Uani d . 1 Bi
Bi3 0.19662(14) 0.19691(13) 0.67293(10) 0.0176(3) Uani d . 1 Bi
Ba1 0.0000 0.5 0.0000 0.0640(9) Uani d SP 1 Ba
P1 1.0487(10) 0.7662(9) 0.7557(7) 0.0169(12) Uani d . 1 P
P2 0.3416(9) 0.8987(9) 0.2608(7) 0.0152(11) Uani d . 1 P
O1 0.556(3) 0.530(2) 0.3667(19) 0.017(3) Uani d . 1 O
O2 0.128(3) 0.758(3) 0.285(2) 0.022(4) Uani d . 1 O
O3 1.218(3) 0.682(3) 0.760(2) 0.025(4) Uani d . 1 O
O4 0.319(3) 0.408(3) 0.897(2) 0.028(4) Uani d . 1 O
O5 0.879(4) 0.664(3) 0.840(3) 0.035(5) Uani d . 1 O
O6 0.345(3) 0.832(3) 0.090(2) 0.029(4) Uani d . 1 O
O7 0.369(3) 1.117(3) 0.321(2) 0.026(4) Uani d . 1 O
O8 0.951(3) 0.706(3) 0.586(2) 0.026(4) Uani d . 1 O
O9 0.519(3) 0.873(3) 0.347(2) 0.019(4) Uani d . 1 O
O10 1.140(3) 0.999(3) 0.831(2) 0.029(4) Uani d . 1 O

loop_
_atom_site_aniso_label
_atom_site_aniso_U_11
_atom_site_aniso_U_22
_atom_site_aniso_U_33
_atom_site_aniso_U_12
_atom_site_aniso_U_13
_atom_site_aniso_U_23
Bi1 0.0169(5) 0.0151(4) 0.0140(5) 0.0046(3) 0.0043(3) 0.0071(3)
Bi2 0.0378(7) 0.0442(7) 0.0335(7) 0.0217(6) 0.0180(5) 0.0181(6)
Bi3 0.0179(5) 0.0156(5) 0.0143(5) 0.0032(3) 0.0030(3) 0.0033(3)
Ba1 0.0778(17) 0.0140(8) 0.0671(16) -0.0025(9) -0.0552(14) 0.0089(9)
P1 0.020(3) 0.011(3) 0.015(3) 0.002(2) 0.010(2) 0.004(2)
P2 0.015(3) 0.015(3) 0.014(3) 0.004(2) 0.004(2) 0.004(2)
O1 0.026(9) 0.012(7) 0.011(7) 0.004(7) 0.001(6) 0.007(6)
O2 0.018(8) 0.011(8) 0.032(10) -0.002(6) 0.006(7) 0.012(7)
O3 0.023(9) 0.029(10) 0.020(9) 0.008(8) 0.000(7) 0.006(8)
O4 0.045(12) 0.016(8) 0.016(9) 0.004(8) 0.010(8) 0.008(7)
O5 0.037(12) 0.021(10) 0.046(13) 0.004(9) 0.027(10) 0.019(9)
O6 0.043(12) 0.027(10) 0.012(8) 0.004(9) 0.003(8) 0.012(8)
O7 0.018(9) 0.021(9) 0.036(11) 0.001(7) -0.005(8) 0.014(8)
O8 0.031(10) 0.021(9) 0.018(9) 0.004(8) -0.003(7) 0.006(7)
O9 0.024(9) 0.028(9) 0.023(9) 0.018(8) 0.016(7) 0.020(8)
O10 0.037(11) 0.025(10) 0.034(11) 0.016(9) 0.022(9) 0.018(9)

loop_
_atom_type_symbol
_atom_type_description
_atom_type_scat_dispersion_real
_atom_type_scat_dispersion_imag
_atom_type_scat_source
Ba Ba -0.3244 2.2819 'International Tables Vol C Tables 4.2.6.8 and 6.1.1.4'
P P 0.1023 0.0942 'International Tables Vol C Tables 4.2.6.8 and 6.1.1.4'
O O 0.0106 0.0060 'International Tables Vol C Tables 4.2.6.8 and 6.1.1.4'
Bi Bi -4.1077 10.2566 'International Tables Vol C Tables 4.2.6.8 and 6.1.1.4'

loop_
_geom_angle_atom_site_label_1
_geom_angle_atom_site_label_2
_geom_angle_atom_site_label_3
_geom_angle_site_symmetry_1
_geom_angle_site_symmetry_3
_geom_angle
O1 Bi1 O1 . 2_666 76.2(7)
O1 Bi1 O7 . 1_545 76.8(6)
O1 Bi1 O7 2_666 1_545 87.2(7)
O1 Bi1 O8 . . 79.1(6)
O1 Bi1 O8 2_666 . 94.9(7)
O7 Bi1 O8 1_545 . 154.6(6)
O1 Bi1 O3 . 2_766 71.6(6)
O1 Bi1 O3 2_666 2_766 146.4(6)
O7 Bi1 O3 1_545 2_766 76.2(7)
O8 Bi1 O3 . 2_766 88.6(7)
O1 Bi1 O9 . 2_666 134.0(6)
O1 Bi1 O9 2_666 2_666 66.7(5)
O7 Bi1 O9 1_545 2_666 75.2(6)
O8 Bi1 O9 . 2_666 128.7(6)
O3 Bi1 O9 2_766 2_666 133.5(6)
O4 Bi2 O4 2_666 1_554 69.0(9)
O4 Bi2 O5 2_666 2_666 106.4(7)
O4 Bi2 O5 1_554 2_666 73.9(7)
O4 Bi2 O6 2_666 2_665 80.7(7)
O4 Bi2 O6 1_554 2_665 90.2(6)
O5 Bi2 O6 2_666 2_665 158.2(8)
O4 Bi2 O1 2_666 . 68.1(6)
O4 Bi2 O1 1_554 . 115.3(6)
O5 Bi2 O1 2_666 . 74.6(7)
O6 Bi2 O1 2_665 . 126.6(6)
O4 Bi2 O3 2_666 2_766 74.4(7)
O4 Bi2 O3 1_554 2_766 139.8(6)
O5 Bi2 O3 2_666 2_766 133.8(7)
O6 Bi2 O3 2_665 2_766 67.7(6)
O1 Bi2 O3 . 2_766 62.8(6)
O4 Bi2 O10 2_666 1_444 127.5(6)
O4 Bi2 O10 1_554 1_444 63.7(6)
O5 Bi2 O10 2_666 1_444 81.5(7)
O6 Bi2 O10 2_665 1_444 78.0(6)
O1 Bi2 O10 . 1_444 154.9(6)
O3 Bi2 O10 2_766 1_444 135.7(6)
O4 Bi3 O9 . 2_666 94.5(8)
O4 Bi3 O1 . 2_666 77.4(6)
O9 Bi3 O1 2_666 2_666 75.2(6)
O4 Bi3 O10 . 1_445 75.7(7)
O9 Bi3 O10 2_666 1_445 81.4(6)
O1 Bi3 O10 2_666 1_445 142.5(7)
O4 Bi3 O2 . 2_566 84.2(8)
O9 Bi3 O2 2_666 2_566 172.2(6)
O1 Bi3 O2 2_666 2_566 111.9(6)
O10 Bi3 O2 1_445 2_566 90.8(6)
O5 Ba1 O5 1_454 2_666 180.0(6)
O5 Ba1 O6 1_454 . 85.0(7)
O5 Ba1 O6 2_666 . 95.0(7)
O5 Ba1 O6 1_454 2_565 95.0(7)
O5 Ba1 O6 2_666 2_565 85.0(7)
O6 Ba1 O6 . 2_565 180.0000
O5 Ba1 O2 1_454 . 107.1(7)
O5 Ba1 O2 2_666 . 72.9(7)
O6 Ba1 O2 . . 56.4(6)
O6 Ba1 O2 2_565 . 123.6(6)
O5 Ba1 O2 1_454 2_565 72.9(7)
O5 Ba1 O2 2_666 2_565 107.1(7)
O6 Ba1 O2 . 2_565 123.6(6)
O6 Ba1 O2 2_565 2_565 56.4(6)
O2 Ba1 O2 . 2_565 180.0000
O5 Ba1 O4 1_454 2_566 68.8(6)
O5 Ba1 O4 2_666 2_566 111.2(6)
O6 Ba1 O4 . 2_566 108.7(6)
O6 Ba1 O4 2_565 2_566 71.3(6)
O2 Ba1 O4 . 2_566 70.0(6)
O2 Ba1 O4 2_565 2_566 110.0(6)
O5 Ba1 O4 1_454 1_554 111.2(6)
O5 Ba1 O4 2_666 1_554 68.8(6)
O6 Ba1 O4 . 1_554 71.3(6)
O6 Ba1 O4 2_565 1_554 108.7(6)
O2 Ba1 O4 . 1_554 110.0(6)
O2 Ba1 O4 2_565 1_554 70.0(6)
O4 Ba1 O4 2_566 1_554 180
O5 Ba1 O3 1_454 1_454 51.1(6)
O5 Ba1 O3 2_666 1_454 128.9(6)
O6 Ba1 O3 . 1_454 59.3(5)
O6 Ba1 O3 2_565 1_454 120.7(5)
O2 Ba1 O3 . 1_454 113.4(5)
O2 Ba1 O3 2_565 1_454 66.6(5)
O4 Ba1 O3 2_566 1_454 118.5(5)
O4 Ba1 O3 1_554 1_454 61.5(5)
O5 Ba1 O3 1_454 2_666 128.9(6)
O5 Ba1 O3 2_666 2_666 51.1(6)
O6 Ba1 O3 . 2_666 120.7(5)
O6 Ba1 O3 2_565 2_666 59.3(5)
O2 Ba1 O3 . 2_666 66.6(5)
O2 Ba1 O3 2_565 2_666 113.4(5)
O4 Ba1 O3 2_566 2_666 61.5(5)
O4 Ba1 O3 1_554 2_666 118.5(5)
O3 Ba1 O3 1_454 2_666 180.0000
O8 P1 O5 . . 109.4(13)
O8 P1 O10 . . 109.1(11)
O5 P1 O10 . . 110.7(11)
O8 P1 O3 . . 107.9(11)
O5 P1 O3 . . 107.2(12)
O10 P1 O3 . . 112.4(12)
O7 P2 O6 . . 110.7(11)
O7 P2 O9 . . 110.3(11)
O6 P2 O9 . . 108.9(11)
O7 P2 O2 . . 110.3(11)
O6 P2 O2 . . 107.9(11)
O9 P2 O2 . . 108.6(10)

loop_
_geom_bond_atom_site_label_1
_geom_bond_atom_site_label_2
_geom_bond_site_symmetry_2
_geom_bond_distance
Bi1 O1 . 2.178(16)
Bi1 O1 2_666 2.267(18)
Bi1 O7 1_545 2.321(19)
Bi1 O8 . 2.404(19)
Bi1 O3 2_766 2.486(19)
Bi1 O9 2_666 2.731(16)
Bi2 O4 2_666 2.295(19)
Bi2 O4 1_554 2.44(2)
Bi2 O5 2_666 2.47(2)
Bi2 O6 2_665 2.50(2)
Bi2 O1 . 2.596(17)
Bi2 O3 2_766 2.661(19)
Bi2 O10 1_444 2.72(2)
Bi3 O4 . 2.100(19)
Bi3 O9 2_666 2.255(16)
Bi3 O1 2_666 2.289(17)
Bi3 O10 1_445 2.347(19)
Bi3 O2 2_566 2.463(19)
Ba1 O5 1_454 2.49(2)
Ba1 O5 2_666 2.49(2)
Ba1 O6 . 2.61(2)
Ba1 O6 2_565 2.61(2)
Ba1 O2 . 2.633(19)
Ba1 O2 2_565 2.633(19)
Ba1 O4 2_566 2.72(2)
Ba1 O4 1_554 2.72(2)
P1 O8 . 1.536(19)
P1 O5 . 1.545(19)
P1 O10 . 1.54(2)
P1 O3 . 1.55(2)
P2 O7 . 1.51(2)
P2 O6 . 1.517(19)
P2 O9 . 1.547(18)
P2 O2 . 1.548(18)
